data_4085135
loop_
_publ_author_name
'Brill, Marcel'
'Collado, Alba'
'Cordes, David B.'
'Slawin, Alexandra M. Z.'
'Vogt, Matthias'
'Gr\"utzmacher, Hansj\"org'
'Nolan, Steven P.'

_publ_section_title
;
 Synthesis and Characterization of Gold(I) Complexes of
 Dibenzotropylidene-Functionalized NHC Ligands (Trop-NHCs)
;
_journal_issue 1
_journal_name_full Organometallics
_journal_page_first 263
_journal_paper_doi 10.1021/om501093s
_journal_volume 34
_journal_year 2015
_chemical_formula_moiety 'C32 H30 Au F6 N3 O4 S2'
_chemical_formula_sum 'C32 H30 Au F6 N3 O4 S2'
_chemical_formula_weight 895.68
_space_group_IT_number 60
_symmetry_cell_setting orthorhombic
_symmetry_Int_Tables_number 60
_symmetry_space_group_name_Hall '-P 2n 2ab'
_symmetry_space_group_name_H-M 'P b c n'
_atom_sites_solution_hydrogens geom
_atom_sites_solution_primary direct
_atom_sites_solution_secondary difmap
_cell_angle_alpha 90.0000
_cell_angle_beta 90.0000
_cell_angle_gamma 90.0000
_cell_formula_units_Z 8
_cell_length_a 20.8574(19)
_cell_length_b 19.1864(14)
_cell_length_c 16.4672(14)
_cell_measurement_reflns_used 19233
_cell_measurement_temperature 173
_cell_measurement_theta_max 25.40
_cell_measurement_theta_min 1.60
_cell_volume 6589.8(10)
_computing_cell_refinement 'CrystalClear-SM Expert 2.1 b32'
_computing_data_collection 'CrystalClear-SM Expert 2.1 b32 (Rigaku, 2014)'
_computing_data_reduction 'CrystalClear-SM Expert 2.1 b32'
_computing_molecular_graphics 'CrystalStructure 4.1'
_computing_publication_material 'CrystalStructure 4.1 (Rigaku, 2014)'
_computing_structure_refinement 'SHELXL-2013 (Sheldrick, 2013)'
_computing_structure_solution 'DIRDIF99-PATTY (Gould, et al., 1999)'
_diffrn_ambient_temperature 173
_diffrn_detector_area_resol_mean 11.628
_diffrn_measured_fraction_theta_full 0.998
_diffrn_measured_fraction_theta_max 0.998
_diffrn_measurement_device_type 'Rigaku XtaLAB P200'
_diffrn_measurement_method \w
_diffrn_radiation_type 'Mo K\a'
_diffrn_radiation_wavelength 0.71075
_diffrn_reflns_av_R_equivalents 0.0456
_diffrn_reflns_Laue_measured_fraction_full 0.998
_diffrn_reflns_Laue_measured_fraction_max 0.998
_diffrn_reflns_limit_h_max 25
_diffrn_reflns_limit_h_min -25
_diffrn_reflns_limit_k_max 23
_diffrn_reflns_limit_k_min -23
_diffrn_reflns_limit_l_max 19
_diffrn_reflns_limit_l_min -19
_diffrn_reflns_number 88542
_diffrn_reflns_point_group_measured_fraction_full 0.998
_diffrn_reflns_point_group_measured_fraction_max 0.998
_diffrn_reflns_theta_full 25.242
_diffrn_reflns_theta_max 25.365
_diffrn_reflns_theta_min 1.442
_diffrn_standards_number 0
_exptl_absorpt_coefficient_mu 4.683
_exptl_absorpt_correction_T_max 0.626
_exptl_absorpt_correction_T_min 0.456
_exptl_absorpt_correction_type multi-scan
_exptl_absorpt_process_details 'REQAB (Rigaku, 1998)'
_exptl_crystal_colour colorless
_exptl_crystal_density_diffrn 1.805
_exptl_crystal_density_method 'not measured'
_exptl_crystal_description prism
_exptl_crystal_F_000 3520.00
_exptl_crystal_size_max 0.300
_exptl_crystal_size_mid 0.300
_exptl_crystal_size_min 0.100
_refine_diff_density_max 1.42
_refine_diff_density_min -0.78
_refine_ls_extinction_method none
_refine_ls_goodness_of_fit_ref 1.056
_refine_ls_hydrogen_treatment constr
_refine_ls_number_parameters 437
_refine_ls_number_reflns 6032
_refine_ls_number_restraints 0
_refine_ls_R_factor_all 0.0294
_refine_ls_R_factor_gt 0.0264
_refine_ls_shift/su_max 0.002
_refine_ls_structure_factor_coef Fsqd
_refine_ls_weighting_details 'w = 1/[\s^2^(Fo^2^)+(0.0379P)^2^+14.4218P] where P=(Fo^2^+2Fc^2^)/3'
_refine_ls_weighting_scheme calc
_refine_ls_wR_factor_gt 0.0706
_refine_ls_wR_factor_ref 0.0721
_reflns_number_gt 5400
_reflns_number_total 6032
_reflns_threshold_expression F^2^>2.0\s(F^2^)
_cod_data_source_file om501093s_si_002.cif
_cod_data_source_block DiPP-3
_cod_depositor_comments 'Adding full bibliography for 4085130--4085139.cif.'
_cod_database_code 4085135
_shelxl_res_file
;
TITL MBSN6
CELL  0.71075 20.85740 19.18640 16.46720 90.00000 90.00000 90.00000
ZERR  8 0.00190 0.00140 0.00140 0.00000 0.00000 0.00000
LATT 1
SYMM .50-X, .50+Y,    +Z
SYMM    +X,    -Y, .50+Z
SYMM .50-X, .50-Y, .50+Z
SFAC C H AU F N O S
UNIT 256 240 8 48 24 32 16
L.S. 5
FMAP 2
PLAN 5
BOND $H
CONF
LIST 4
TEMP -100.0
ACTA
SIZE 0.300 0.300 0.100
WGHT    0.037900   14.421801
FVAR       0.33320
AU1   3    0.279837    0.346337    0.649835    11.00000    0.02537    0.02435 =
         0.02706    0.00187    0.00033    0.00000
S1    7    0.301357    0.328864    0.843439    11.00000    0.08126    0.05094 =
         0.02961   -0.00725    0.00840   -0.02183
S2    7    0.318817    0.209806    0.746801    11.00000    0.05181    0.03372 =
         0.03787    0.00578   -0.00582    0.01000
F1    4    0.193497    0.257758    0.862481    11.00000    0.09025    0.18074 =
         0.12860    0.02109    0.03993   -0.03852
F2    4    0.204349    0.343060    0.937420    11.00000    0.22640    0.09521 =
         0.29835   -0.01809    0.19192    0.02866
F3    4    0.252564    0.251195    0.957255    11.00000    0.11531    0.17159 =
         0.11376    0.08785    0.04668    0.03581
F4    4    0.421307    0.269446    0.682634    11.00000    0.07511    0.19548 =
         0.18960    0.13816    0.06207    0.05292
F5    4    0.427600    0.157379    0.705213    11.00000    0.08827    0.14083 =
         0.11955   -0.04180   -0.01408    0.07196
F6    4    0.437666    0.230797    0.798154    11.00000    0.04424    0.11263 =
         0.12500    0.01177    0.00532   -0.00327
O1    6    0.285153    0.399367    0.828101    11.00000    0.31039    0.03796 =
         0.04893   -0.01235    0.04056   -0.02913
O2    6    0.355355    0.307864    0.888555    11.00000    0.06017    0.21278 =
         0.03867   -0.03124   -0.00631   -0.03788
O3    6    0.294839    0.184734    0.672465    11.00000    0.13237    0.03504 =
         0.05551   -0.01077   -0.02957    0.01410
O4    6    0.312054    0.170935    0.819452    11.00000    0.04876    0.04843 =
         0.06081    0.02585   -0.00160    0.00654
N2    5    0.224454    0.416228    0.497873    11.00000    0.02584    0.02642 =
         0.02431   -0.00086    0.00012    0.00247
N5    5    0.325093    0.432885    0.515091    11.00000    0.02677    0.02902 =
         0.02603    0.00114   -0.00024   -0.00002
N6    5    0.295423    0.289350    0.756645    11.00000    0.03791    0.03049 =
         0.02707    0.00142   -0.00121   -0.00039
C1    1    0.273683    0.400721    0.548279    11.00000    0.02501    0.02348 =
         0.02663   -0.00343   -0.00034    0.00193
C3    1    0.245387    0.457617    0.434811    11.00000    0.03119    0.03543 =
         0.02924    0.00479    0.00221    0.00361
AFIX  43
H3    2    0.219936    0.475276    0.391618    11.00000   -1.20000
AFIX   0
C4    1    0.308148    0.468312    0.445682    11.00000    0.03418    0.03415 =
         0.02992    0.00620    0.00244   -0.00028
AFIX  43
H4    2    0.335691    0.495155    0.412023    11.00000   -1.20000
AFIX   0
C6    1    0.156917    0.391938    0.505312    11.00000    0.02486    0.02745 =
         0.02794   -0.00346    0.00068    0.00029
AFIX  13
H6    2    0.152538    0.348307    0.472559    11.00000   -1.20000
AFIX   0
C7    1    0.137653    0.375168    0.591408    11.00000    0.01911    0.03389 =
         0.03000    0.00053    0.00005    0.00246
C8    1    0.115255    0.309201    0.609126    11.00000    0.03563    0.03613 =
         0.04319    0.00092    0.00157   -0.00183
AFIX  43
H8    2    0.114414    0.274662    0.567802    11.00000   -1.20000
AFIX   0
C9    1    0.094029    0.292832    0.686349    11.00000    0.05059    0.04791 =
         0.05705    0.01292    0.01460   -0.00695
AFIX  43
H9    2    0.077733    0.247609    0.697571    11.00000   -1.20000
AFIX   0
C10   1    0.096531    0.341769    0.746434    11.00000    0.05338    0.07277 =
         0.03425    0.01437    0.01282    0.00334
AFIX  43
H10   2    0.081838    0.330555    0.799455    11.00000   -1.20000
AFIX   0
C11   1    0.120262    0.407307    0.730498    11.00000    0.03640    0.06212 =
         0.02967   -0.00276    0.00268    0.00743
AFIX  43
H11   2    0.123755    0.440148    0.773446    11.00000   -1.20000
AFIX   0
C12   1    0.139268    0.426320    0.652351    11.00000    0.02407    0.03962 =
         0.02852   -0.00242   -0.00127    0.00382
C13   1    0.157800    0.498932    0.637966    11.00000    0.03726    0.04263 =
         0.03538   -0.01428    0.00017    0.00050
AFIX  43
H13   2    0.181093    0.521496    0.679996    11.00000   -1.20000
AFIX   0
C14   1    0.145236    0.536409    0.571862    11.00000    0.03863    0.02839 =
         0.04677   -0.00804    0.00558   -0.00004
AFIX  43
H14   2    0.161049    0.582838    0.571081    11.00000   -1.20000
AFIX   0
C15   1    0.109789    0.513510    0.500774    11.00000    0.02759    0.03346 =
         0.03620    0.00451    0.00862    0.00407
C16   1    0.068428    0.561532    0.462994    11.00000    0.03720    0.03729 =
         0.04864    0.01286    0.01283    0.00647
AFIX  43
H16   2    0.068053    0.608575    0.480984    11.00000   -1.20000
AFIX   0
C17   1    0.028492    0.541802    0.400520    11.00000    0.02963    0.06290 =
         0.04747    0.02585    0.00817    0.00965
AFIX  43
H17   2    0.000177    0.574807    0.376789    11.00000   -1.20000
AFIX   0
C18   1    0.029616    0.473852    0.372300    11.00000    0.02856    0.07847 =
         0.02946    0.01354   -0.00023    0.00133
AFIX  43
H18   2    0.001723    0.459851    0.329710    11.00000   -1.20000
AFIX   0
C19   1    0.071537    0.426633    0.406480    11.00000    0.02714    0.05208 =
         0.02999    0.00074    0.00343    0.00037
AFIX  43
H19   2    0.072862    0.380291    0.386230    11.00000   -1.20000
AFIX   0
C20   1    0.111830    0.445464    0.469878    11.00000    0.02374    0.03560 =
         0.02585    0.00051    0.00426    0.00190
C21   1    0.387758    0.436079    0.553409    11.00000    0.02492    0.03059 =
         0.03375    0.00742   -0.00045   -0.00599
C22   1    0.434022    0.386879    0.531328    11.00000    0.02905    0.03531 =
         0.05145    0.00889    0.00660   -0.00115
C23   1    0.492583    0.391784    0.569914    11.00000    0.02805    0.05376 =
         0.07851    0.01991    0.00283    0.00426
AFIX  43
H23   2    0.525496    0.359431    0.556902    11.00000   -1.20000
AFIX   0
C24   1    0.504184    0.442891    0.627108    11.00000    0.03281    0.07300 =
         0.07166    0.02121   -0.01778   -0.01098
AFIX  43
H24   2    0.544982    0.445333    0.652598    11.00000   -1.20000
AFIX   0
C25   1    0.457696    0.490068    0.647556    11.00000    0.04457    0.05851 =
         0.04804    0.00616   -0.01513   -0.01601
AFIX  43
H25   2    0.466430    0.524450    0.687570    11.00000   -1.20000
AFIX   0
C26   1    0.397597    0.488269    0.610319    11.00000    0.03655    0.04134 =
         0.03179    0.00878   -0.00454   -0.00893
C27   1    0.420557    0.331090    0.468405    11.00000    0.03535    0.03588 =
         0.07248   -0.00482    0.01409    0.00148
AFIX  13
H27   2    0.373243    0.322663    0.468378    11.00000   -1.20000
AFIX   0
C28   1    0.438556    0.353535    0.385590    11.00000    0.13803    0.06771 =
         0.05475    0.00077   -0.02020   -0.02018
AFIX 137
H28A  2    0.485112    0.359960    0.382679    11.00000   -1.20000
H28B  2    0.417102    0.397638    0.372829    11.00000   -1.20000
H28C  2    0.425384    0.317885    0.346372    11.00000   -1.20000
AFIX   0
C29   1    0.452411    0.262918    0.485807    11.00000    0.29216    0.05827 =
         0.06765   -0.00199    0.00232    0.06941
AFIX 137
H29A  2    0.498263    0.270560    0.495276    11.00000   -1.20000
H29B  2    0.446760    0.231602    0.439340    11.00000   -1.20000
H29C  2    0.433095    0.241897    0.534214    11.00000   -1.20000
AFIX   0
C30   1    0.346282    0.541500    0.632130    11.00000    0.04613    0.03611 =
         0.03506   -0.00434   -0.00147   -0.00572
AFIX  13
H30   2    0.305232    0.525024    0.607314    11.00000   -1.20000
AFIX   0
C31   1    0.360953    0.611878    0.595595    11.00000    0.07794    0.05629 =
         0.10916    0.03298    0.03006    0.01718
AFIX 137
H31A  2    0.367968    0.606796    0.537048    11.00000   -1.20000
H31B  2    0.399628    0.631074    0.620932    11.00000   -1.20000
H31C  2    0.324788    0.643452    0.605088    11.00000   -1.20000
AFIX   0
C32   1    0.335211    0.546860    0.722523    11.00000    0.12919    0.07740 =
         0.03929   -0.00358    0.00821    0.02864
AFIX 137
H32A  2    0.374285    0.563895    0.748951    11.00000   -1.20000
H32B  2    0.324230    0.500811    0.744193    11.00000   -1.20000
H32C  2    0.299933    0.579353    0.733097    11.00000   -1.20000
AFIX   0
C33   1    0.234080    0.295789    0.904929    11.00000    0.04837    0.11662 =
         0.03620    0.00853    0.00639    0.03599
C34   1    0.408410    0.220024    0.731047    11.00000    0.07006    0.09739 =
         0.05789    0.04495    0.02712    0.05232
HKLF 4
 
REM  MBSN6
REM R1 =  0.0264 for    5400 Fo > 4sig(Fo)  and  0.0294 for all    6032 data
REM    437 parameters refined using      0 restraints
 
END  
     
WGHT      0.0379     14.4217 

REM Highest difference peak  1.422,  deepest hole -0.785,  1-sigma level  0.090
Q1    1   0.3916  0.2143  0.6319  11.00000  0.05    1.42
Q2    1   0.2545  0.3257  0.9795  11.00000  0.05    1.39
Q3    1   0.2007  0.3586  0.8745  11.00000  0.05    1.31
Q4    1   0.1889  0.3386  0.9469  11.00000  0.05    0.95
Q5    1   0.2282  0.2337  0.9041  11.00000  0.05    0.73
;

loop_
_symmetry_equiv_pos_site_id
_symmetry_equiv_pos_as_xyz
1 +X,+Y,+Z
2 1/2-X,1/2+Y,+Z
3 +X,-Y,1/2+Z
4 1/2-X,1/2-Y,1/2+Z
5 -X,-Y,-Z
6 1/2+X,1/2-Y,-Z
7 -X,+Y,1/2-Z
8 1/2+X,1/2+Y,1/2-Z

loop_
_atom_site_label
_atom_site_type_symbol
_atom_site_fract_x
_atom_site_fract_y
_atom_site_fract_z
_atom_site_U_iso_or_equiv
_atom_site_adp_type
_atom_site_occupancy
_atom_site_site_symmetry_multiplicity
_atom_site_calc_flag
_atom_site_refinement_flags
Au1 Au 0.27984(2) 0.34634(2) 0.64984(2) 0.02559(6) Uani 1 8 d .
S1 S 0.30136(8) 0.32886(7) 0.84344(6) 0.0539(3) Uani 1 8 d .
S2 S 0.31882(5) 0.20981(5) 0.74680(6) 0.0411(2) Uani 1 8 d .
F1 F 0.1935(3) 0.2578(3) 0.8625(3) 0.1332(19) Uani 1 8 d .
F2 F 0.2044(4) 0.3431(3) 0.9374(6) 0.207(4) Uani 1 8 d .
F3 F 0.2526(3) 0.2512(3) 0.9573(3) 0.134(2) Uani 1 8 d .
F4 F 0.4213(2) 0.2695(3) 0.6826(4) 0.153(3) Uani 1 8 d .
F5 F 0.4276(2) 0.1574(2) 0.7052(3) 0.1162(17) Uani 1 8 d .
F6 F 0.43767(15) 0.2308(2) 0.7982(3) 0.0940(12) Uani 1 8 d .
O1 O 0.2852(4) 0.3994(2) 0.8281(3) 0.132(3) Uani 1 8 d .
O2 O 0.3554(2) 0.3079(3) 0.8885(2) 0.1039(18) Uani 1 8 d .
O3 O 0.2948(2) 0.18473(18) 0.6725(2) 0.0743(12) Uani 1 8 d .
O4 O 0.31205(16) 0.17094(17) 0.8195(2) 0.0527(8) Uani 1 8 d .
N2 N 0.22445(13) 0.41623(15) 0.49787(18) 0.0255(6) Uani 1 8 d .
N5 N 0.32509(14) 0.43289(15) 0.51509(17) 0.0273(6) Uani 1 8 d .
N6 N 0.29542(15) 0.28935(16) 0.75664(18) 0.0318(7) Uani 1 8 d .
C1 C 0.27368(16) 0.40072(18) 0.5483(2) 0.0250(7) Uani 1 8 d .
C3 C 0.24539(18) 0.4576(2) 0.4348(2) 0.0320(8) Uani 1 8 d .
C4 C 0.30815(18) 0.4683(2) 0.4457(2) 0.0327(8) Uani 1 8 d .
C6 C 0.15692(16) 0.39194(18) 0.5053(2) 0.0267(7) Uani 1 8 d .
C7 C 0.13765(16) 0.37517(19) 0.5914(2) 0.0277(7) Uani 1 8 d .
C8 C 0.11525(19) 0.3092(2) 0.6091(3) 0.0383(9) Uani 1 8 d .
C9 C 0.0940(2) 0.2928(3) 0.6864(3) 0.0518(11) Uani 1 8 d .
C10 C 0.0965(2) 0.3418(3) 0.7464(3) 0.0535(12) Uani 1 8 d .
C11 C 0.1203(2) 0.4073(3) 0.7305(2) 0.0427(10) Uani 1 8 d .
C12 C 0.13927(17) 0.4263(2) 0.6523(2) 0.0307(8) Uani 1 8 d .
C13 C 0.1578(2) 0.4989(2) 0.6380(2) 0.0384(9) Uani 1 8 d .
C14 C 0.14524(19) 0.5364(2) 0.5719(3) 0.0379(9) Uani 1 8 d .
C15 C 0.10979(17) 0.51351(19) 0.5008(2) 0.0324(8) Uani 1 8 d .
C16 C 0.06843(19) 0.5615(2) 0.4630(3) 0.0410(10) Uani 1 8 d .
C17 C 0.0285(2) 0.5418(3) 0.4005(3) 0.0467(11) Uani 1 8 d .
C18 C 0.0296(2) 0.4738(3) 0.3723(3) 0.0455(11) Uani 1 8 d .
C19 C 0.07154(18) 0.4266(2) 0.4065(2) 0.0364(9) Uani 1 8 d .
C20 C 0.11183(16) 0.44546(19) 0.4699(2) 0.0284(7) Uani 1 8 d .
C21 C 0.38776(17) 0.43608(19) 0.5534(2) 0.0298(8) Uani 1 8 d .
C22 C 0.43402(18) 0.3869(2) 0.5313(3) 0.0386(9) Uani 1 8 d .
C23 C 0.4926(2) 0.3918(3) 0.5699(3) 0.0534(12) Uani 1 8 d .
C24 C 0.5042(2) 0.4429(3) 0.6271(3) 0.0592(13) Uani 1 8 d .
C25 C 0.4577(2) 0.4901(3) 0.6476(3) 0.0504(12) Uani 1 8 d .
C26 C 0.39760(19) 0.4883(2) 0.6103(2) 0.0366(9) Uani 1 8 d .
C27 C 0.4206(2) 0.3311(2) 0.4684(3) 0.0479(11) Uani 1 8 d .
C28 C 0.4386(4) 0.3535(3) 0.3856(4) 0.087(2) Uani 1 8 d .
C29 C 0.4524(6) 0.2629(3) 0.4858(4) 0.139(4) Uani 1 8 d .
C30 C 0.3463(2) 0.5415(2) 0.6321(2) 0.0391(9) Uani 1 8 d .
C31 C 0.3609(3) 0.6119(3) 0.5956(4) 0.0811(19) Uani 1 8 d .
C32 C 0.3352(4) 0.5469(3) 0.7225(3) 0.082(2) Uani 1 8 d .
C33 C 0.2341(3) 0.2958(4) 0.9049(3) 0.0671(17) Uani 1 8 d .
C34 C 0.4084(3) 0.2200(4) 0.7310(3) 0.075(2) Uani 1 8 d .
H3 H 0.21994 0.47528 0.39162 0.0383 Uiso 1 8 calc R
H4 H 0.33569 0.49516 0.41202 0.0393 Uiso 1 8 calc R
H6 H 0.15254 0.34831 0.47256 0.0321 Uiso 1 8 calc R
H8 H 0.11441 0.27466 0.5678 0.0460 Uiso 1 8 calc R
H9 H 0.07773 0.24761 0.69757 0.0622 Uiso 1 8 calc R
H10 H 0.08184 0.33055 0.79945 0.0642 Uiso 1 8 calc R
H11 H 0.12375 0.44015 0.77345 0.0513 Uiso 1 8 calc R
H13 H 0.18109 0.5215 0.68 0.0461 Uiso 1 8 calc R
H14 H 0.16105 0.58284 0.57108 0.0455 Uiso 1 8 calc R
H16 H 0.06805 0.60858 0.48098 0.0493 Uiso 1 8 calc R
H17 H 0.00018 0.57481 0.37679 0.0560 Uiso 1 8 calc R
H18 H 0.00172 0.45985 0.32971 0.0546 Uiso 1 8 calc R
H19 H 0.07286 0.38029 0.38623 0.0437 Uiso 1 8 calc R
H23 H 0.5255 0.35943 0.5569 0.0641 Uiso 1 8 calc R
H24 H 0.54498 0.44533 0.6526 0.0710 Uiso 1 8 calc R
H25 H 0.46643 0.52445 0.68757 0.0604 Uiso 1 8 calc R
H27 H 0.37324 0.32266 0.46838 0.0575 Uiso 1 8 calc R
H28A H 0.48511 0.35996 0.38268 0.1042 Uiso 1 8 calc R
H28B H 0.4171 0.39764 0.37283 0.1042 Uiso 1 8 calc R
H28C H 0.42538 0.31789 0.34637 0.1042 Uiso 1 8 calc R
H29A H 0.49826 0.27056 0.49528 0.1672 Uiso 1 8 calc R
H29B H 0.44676 0.2316 0.43934 0.1672 Uiso 1 8 calc R
H29C H 0.4331 0.2419 0.53421 0.1672 Uiso 1 8 calc R
H30 H 0.30523 0.52502 0.60731 0.0469 Uiso 1 8 calc R
H31A H 0.36797 0.6068 0.53705 0.0973 Uiso 1 8 calc R
H31B H 0.39963 0.63107 0.62093 0.0973 Uiso 1 8 calc R
H31C H 0.32479 0.64345 0.60509 0.0973 Uiso 1 8 calc R
H32A H 0.37428 0.5639 0.74895 0.0983 Uiso 1 8 calc R
H32B H 0.32423 0.50081 0.74419 0.0983 Uiso 1 8 calc R
H32C H 0.29993 0.57935 0.7331 0.0983 Uiso 1 8 calc R

loop_
_atom_site_aniso_label
_atom_site_aniso_U_11
_atom_site_aniso_U_22
_atom_site_aniso_U_33
_atom_site_aniso_U_12
_atom_site_aniso_U_13
_atom_site_aniso_U_23
Au1 0.02537(9) 0.02435(9) 0.02706(9) 0.00000(5) 0.00033(5) 0.00187(5)
S1 0.0813(9) 0.0509(7) 0.0296(6) -0.0218(7) 0.0084(6) -0.0073(5)
S2 0.0518(6) 0.0337(5) 0.0379(5) 0.0100(5) -0.0058(5) 0.0058(4)
F1 0.090(3) 0.181(5) 0.129(4) -0.039(3) 0.040(3) 0.021(4)
F2 0.226(7) 0.095(4) 0.298(10) 0.029(4) 0.192(7) -0.018(4)
F3 0.115(3) 0.172(5) 0.114(3) 0.036(3) 0.047(3) 0.088(3)
F4 0.075(3) 0.195(5) 0.190(5) 0.053(3) 0.062(3) 0.138(4)
F5 0.088(3) 0.141(4) 0.120(3) 0.072(3) -0.014(3) -0.042(3)
F6 0.0442(18) 0.113(3) 0.125(3) -0.0033(19) 0.005(2) 0.012(3)
O1 0.310(9) 0.038(2) 0.049(2) -0.029(3) 0.041(3) -0.0124(18)
O2 0.060(2) 0.213(6) 0.039(2) -0.038(3) -0.0063(18) -0.031(3)
O3 0.132(4) 0.0350(19) 0.056(2) 0.014(2) -0.030(2) -0.0108(16)
O4 0.0488(19) 0.0484(18) 0.061(2) 0.0065(15) -0.0016(16) 0.0259(16)
N2 0.0258(15) 0.0264(15) 0.0243(15) 0.0025(12) 0.0001(11) -0.0009(12)
N5 0.0268(15) 0.0290(15) 0.0260(14) -0.0000(12) -0.0002(12) 0.0011(12)
N6 0.0379(17) 0.0305(16) 0.0271(15) -0.0004(13) -0.0012(13) 0.0014(13)
C1 0.0250(17) 0.0235(17) 0.0266(17) 0.0019(13) -0.0003(14) -0.0034(14)
C3 0.0312(19) 0.035(2) 0.0292(18) 0.0036(16) 0.0022(15) 0.0048(16)
C4 0.034(2) 0.034(2) 0.0299(18) -0.0003(16) 0.0024(16) 0.0062(16)
C6 0.0249(17) 0.0274(18) 0.0279(17) 0.0003(14) 0.0007(14) -0.0035(14)
C7 0.0191(16) 0.0339(19) 0.0300(18) 0.0025(14) 0.0001(14) 0.0005(15)
C8 0.036(2) 0.036(2) 0.043(2) -0.0018(17) 0.0016(18) 0.0009(18)
C9 0.051(3) 0.048(3) 0.057(3) -0.007(2) 0.015(2) 0.013(2)
C10 0.053(3) 0.073(3) 0.034(2) 0.003(2) 0.013(2) 0.014(2)
C11 0.036(2) 0.062(3) 0.030(2) 0.007(2) 0.0027(16) -0.0028(19)
C12 0.0241(17) 0.040(2) 0.0285(18) 0.0038(16) -0.0013(14) -0.0024(15)
C13 0.037(2) 0.043(2) 0.035(2) 0.0005(18) 0.0002(17) -0.0143(17)
C14 0.039(2) 0.0284(19) 0.047(2) -0.0000(17) 0.0056(18) -0.0080(17)
C15 0.0276(18) 0.033(2) 0.036(2) 0.0041(15) 0.0086(15) 0.0045(16)
C16 0.037(2) 0.037(2) 0.049(2) 0.0065(18) 0.0128(19) 0.0129(18)
C17 0.030(2) 0.063(3) 0.047(2) 0.010(2) 0.0082(18) 0.026(2)
C18 0.029(2) 0.078(3) 0.029(2) 0.001(2) -0.0002(16) 0.014(2)
C19 0.0271(18) 0.052(2) 0.0300(19) 0.0004(17) 0.0034(15) 0.0007(17)
C20 0.0237(17) 0.036(2) 0.0259(17) 0.0019(14) 0.0043(14) 0.0005(14)
C21 0.0249(17) 0.0306(19) 0.0338(19) -0.0060(14) -0.0004(15) 0.0074(15)
C22 0.029(2) 0.035(2) 0.051(2) -0.0012(16) 0.0066(17) 0.0089(18)
C23 0.028(2) 0.054(3) 0.079(3) 0.004(2) 0.003(2) 0.020(3)
C24 0.033(2) 0.073(3) 0.072(3) -0.011(2) -0.018(2) 0.021(3)
C25 0.045(3) 0.059(3) 0.048(3) -0.016(2) -0.015(2) 0.006(2)
C26 0.037(2) 0.041(2) 0.032(2) -0.0089(17) -0.0045(16) 0.0088(17)
C27 0.035(2) 0.036(2) 0.072(3) 0.0015(18) 0.014(2) -0.005(2)
C28 0.138(7) 0.068(4) 0.055(3) -0.020(4) -0.020(4) 0.001(3)
C29 0.292(13) 0.058(4) 0.068(4) 0.069(6) 0.002(6) -0.002(3)
C30 0.046(2) 0.036(2) 0.035(2) -0.0057(18) -0.0015(18) -0.0043(17)
C31 0.078(4) 0.056(3) 0.109(5) 0.017(3) 0.030(4) 0.033(3)
C32 0.129(6) 0.077(4) 0.039(3) 0.029(4) 0.008(3) -0.004(3)
C33 0.048(3) 0.117(5) 0.036(2) 0.036(3) 0.006(2) 0.009(3)
C34 0.070(4) 0.097(4) 0.058(3) 0.052(3) 0.027(3) 0.045(3)

loop_
_atom_type_symbol
_atom_type_description
_atom_type_scat_dispersion_real
_atom_type_scat_dispersion_imag
_atom_type_scat_source
C C 0.0033 0.0016
;
International Tables for Crystallography
(Vol. C, Tables 4.2.6.8 and 6.1.1.4)
;
H H 0.0000 0.0000
;
International Tables for Crystallography
(Vol. C, Table 6.1.1.4)
;
Au Au -2.0133 8.8022
;
International Tables for Crystallography
(Vol. C, Tables 4.2.6.8 and 6.1.1.4)
;
F F 0.0171 0.0103
;
International Tables for Crystallography
(Vol. C, Tables 4.2.6.8 and 6.1.1.4)
;
N N 0.0061 0.0033
;
International Tables for Crystallography
(Vol. C, Tables 4.2.6.8 and 6.1.1.4)
;
O O 0.0106 0.0060
;
International Tables for Crystallography
(Vol. C, Tables 4.2.6.8 and 6.1.1.4)
;
S S 0.1246 0.1234
;
International Tables for Crystallography
(Vol. C, Tables 4.2.6.8 and 6.1.1.4)
;

loop_
_geom_angle_atom_site_label_1
_geom_angle_atom_site_label_2
_geom_angle_atom_site_label_3
_geom_angle
_geom_angle_publ_flag
N6 Au1 C1 174.81(13) yes
O1 S1 O2 123.9(4) yes
O1 S1 N6 105.7(2) yes
O1 S1 C33 104.2(4) yes
O2 S1 N6 113.1(2) yes
O2 S1 C33 102.7(3) yes
N6 S1 C33 105.4(2) yes
O3 S2 O4 121.3(2) yes
O3 S2 N6 107.7(2) yes
O3 S2 C34 105.5(3) yes
O4 S2 N6 112.56(18) yes
O4 S2 C34 105.5(2) yes
N6 S2 C34 102.4(2) yes
C1 N2 C3 110.4(3) yes
C1 N2 C6 126.8(3) yes
C3 N2 C6 122.8(3) yes
C1 N5 C4 110.9(3) yes
C1 N5 C21 123.8(3) yes
C4 N5 C21 124.8(3) yes
Au1 N6 S1 120.48(17) yes
Au1 N6 S2 117.19(16) yes
S1 N6 S2 120.54(19) yes
Au1 C1 N2 133.2(3) yes
Au1 C1 N5 122.1(2) yes
N2 C1 N5 104.7(3) yes
N2 C3 C4 107.3(3) yes
N5 C4 C3 106.7(3) yes
N2 C6 C7 113.3(3) yes
N2 C6 C20 110.2(3) yes
C7 C6 C20 110.0(3) yes
C6 C7 C8 119.0(3) yes
C6 C7 C12 121.1(3) yes
C8 C7 C12 119.9(3) yes
C7 C8 C9 120.7(4) yes
C8 C9 C10 119.9(4) yes
C9 C10 C11 120.3(4) yes
C10 C11 C12 121.1(4) yes
C7 C12 C11 118.0(4) yes
C7 C12 C13 123.7(3) yes
C11 C12 C13 118.2(4) yes
C12 C13 C14 126.5(4) yes
C13 C14 C15 126.6(4) yes
C14 C15 C16 118.1(3) yes
C14 C15 C20 124.0(3) yes
C16 C15 C20 117.9(3) yes
C15 C16 C17 121.4(4) yes
C16 C17 C18 120.0(4) yes
C17 C18 C19 119.5(4) yes
C18 C19 C20 121.3(4) yes
C6 C20 C15 120.8(3) yes
C6 C20 C19 119.4(3) yes
C15 C20 C19 119.8(3) yes
N5 C21 C22 118.7(3) yes
N5 C21 C26 117.2(3) yes
C22 C21 C26 124.1(3) yes
C21 C22 C23 116.4(4) yes
C21 C22 C27 121.8(3) yes
C23 C22 C27 121.8(4) yes
C22 C23 C24 121.2(4) yes
C23 C24 C25 120.9(4) yes
C24 C25 C26 120.8(4) yes
C21 C26 C25 116.6(4) yes
C21 C26 C30 122.7(3) yes
C25 C26 C30 120.7(4) yes
C22 C27 C28 112.2(4) yes
C22 C27 C29 113.9(5) yes
C28 C27 C29 108.6(5) yes
C26 C30 C31 111.3(4) yes
C26 C30 C32 112.7(4) yes
C31 C30 C32 111.3(4) yes
S1 C33 F1 112.8(4) yes
S1 C33 F2 111.8(6) yes
S1 C33 F3 111.9(4) yes
F1 C33 F2 108.5(6) yes
F1 C33 F3 100.4(6) yes
F2 C33 F3 110.8(6) yes
S2 C34 F4 111.9(4) yes
S2 C34 F5 104.2(4) yes
S2 C34 F6 111.6(4) yes
F4 C34 F5 114.1(5) yes
F4 C34 F6 108.7(6) yes
F5 C34 F6 106.1(5) yes
N2 C3 H3 126.335 no
C4 C3 H3 126.342 no
N5 C4 H4 126.672 no
C3 C4 H4 126.657 no
N2 C6 H6 107.706 no
C7 C6 H6 107.699 no
C20 C6 H6 107.701 no
C7 C8 H8 119.629 no
C9 C8 H8 119.636 no
C8 C9 H9 120.061 no
C10 C9 H9 120.063 no
C9 C10 H10 119.862 no
C11 C10 H10 119.873 no
C10 C11 H11 119.441 no
C12 C11 H11 119.443 no
C12 C13 H13 116.782 no
C14 C13 H13 116.765 no
C13 C14 H14 116.709 no
C15 C14 H14 116.706 no
C15 C16 H16 119.298 no
C17 C16 H16 119.285 no
C16 C17 H17 120.008 no
C18 C17 H17 120.026 no
C17 C18 H18 120.242 no
C19 C18 H18 120.254 no
C18 C19 H19 119.336 no
C20 C19 H19 119.345 no
C22 C23 H23 119.430 no
C24 C23 H23 119.410 no
C23 C24 H24 119.554 no
C25 C24 H24 119.554 no
C24 C25 H25 119.619 no
C26 C25 H25 119.604 no
C22 C27 H27 107.286 no
C28 C27 H27 107.301 no
C29 C27 H27 107.286 no
C27 C28 H28A 109.471 no
C27 C28 H28B 109.469 no
C27 C28 H28C 109.465 no
H28A C28 H28B 109.484 no
H28A C28 H28C 109.477 no
H28B C28 H28C 109.461 no
C27 C29 H29A 109.472 no
C27 C29 H29B 109.470 no
C27 C29 H29C 109.481 no
H29A C29 H29B 109.469 no
H29A C29 H29C 109.466 no
H29B C29 H29C 109.470 no
C26 C30 H30 107.064 no
C31 C30 H30 107.067 no
C32 C30 H30 107.070 no
C30 C31 H31A 109.471 no
C30 C31 H31B 109.470 no
C30 C31 H31C 109.474 no
H31A C31 H31B 109.456 no
H31A C31 H31C 109.473 no
H31B C31 H31C 109.482 no
C30 C32 H32A 109.476 no
C30 C32 H32B 109.470 no
C30 C32 H32C 109.477 no
H32A C32 H32B 109.474 no
H32A C32 H32C 109.464 no
H32B C32 H32C 109.467 no

loop_
_geom_bond_atom_site_label_1
_geom_bond_atom_site_label_2
_geom_bond_distance
_geom_bond_publ_flag
Au1 N6 2.096(3) yes
Au1 C1 1.975(3) yes
S1 O1 1.417(5) yes
S1 O2 1.408(5) yes
S1 N6 1.623(3) yes
S1 C33 1.843(6) yes
S2 O3 1.407(4) yes
S2 O4 1.417(4) yes
S2 N6 1.610(3) yes
S2 C34 1.897(6) yes
F1 C33 1.318(8) yes
F2 C33 1.222(9) yes
F3 C33 1.274(8) yes
F4 C34 1.268(8) yes
F5 C34 1.336(8) yes
F6 C34 1.279(7) yes
N2 C1 1.354(4) yes
N2 C3 1.378(5) yes
N2 C6 1.489(4) yes
N5 C1 1.353(4) yes
N5 C4 1.376(5) yes
N5 C21 1.453(5) yes
C3 C4 1.337(5) yes
C6 C7 1.508(5) yes
C6 C20 1.510(5) yes
C7 C8 1.380(5) yes
C7 C12 1.404(5) yes
C8 C9 1.383(6) yes
C9 C10 1.365(7) yes
C10 C11 1.377(7) yes
C11 C12 1.395(5) yes
C12 C13 1.465(6) yes
C13 C14 1.331(6) yes
C14 C15 1.453(6) yes
C15 C16 1.407(6) yes
C15 C20 1.402(5) yes
C16 C17 1.377(6) yes
C17 C18 1.384(7) yes
C18 C19 1.379(6) yes
C19 C20 1.388(5) yes
C21 C22 1.398(5) yes
C21 C26 1.387(5) yes
C22 C23 1.380(6) yes
C22 C27 1.516(6) yes
C23 C24 1.381(8) yes
C24 C25 1.368(7) yes
C25 C26 1.396(6) yes
C26 C30 1.522(6) yes
C27 C28 1.479(8) yes
C27 C29 1.495(9) yes
C30 C31 1.510(7) yes
C30 C32 1.510(6) yes
C3 H3 0.950 no
C4 H4 0.950 no
C6 H6 1.000 no
C8 H8 0.950 no
C9 H9 0.950 no
C10 H10 0.950 no
C11 H11 0.950 no
C13 H13 0.950 no
C14 H14 0.950 no
C16 H16 0.950 no
C17 H17 0.950 no
C18 H18 0.950 no
C19 H19 0.950 no
C23 H23 0.950 no
C24 H24 0.950 no
C25 H25 0.950 no
C27 H27 1.000 no
C28 H28A 0.980 no
C28 H28B 0.980 no
C28 H28C 0.980 no
C29 H29A 0.980 no
C29 H29B 0.980 no
C29 H29C 0.980 no
C30 H30 1.000 no
C31 H31A 0.980 no
C31 H31B 0.980 no
C31 H31C 0.980 no
C32 H32A 0.980 no
C32 H32B 0.980 no
C32 H32C 0.980 no

loop_
_geom_contact_atom_site_label_1
_geom_contact_atom_site_label_2
_geom_contact_distance
_geom_contact_publ_flag
_geom_contact_site_symmetry_2
Au1 F4 3.343(5) no .
Au1 O1 3.109(5) no .
Au1 O3 3.139(4) no .
Au1 C7 3.167(3) no .
Au1 C8 3.570(4) no .
Au1 C12 3.309(4) no .
Au1 C21 3.249(4) no .
S1 F6 3.490(4) no .
S1 O4 3.064(4) no .
S1 C34 3.574(6) no .
S2 F1 3.363(5) no .
S2 O2 3.093(5) no .
S2 C33 3.553(6) no .
F1 O1 3.370(8) no .
F1 O2 3.536(7) no .
F1 O4 3.064(6) no .
F1 N6 2.815(6) no .
F1 C10 3.216(7) no .
F2 O1 2.692(10) no .
F2 O2 3.320(9) no .
F3 O2 2.657(7) no .
F3 O4 3.010(6) no .
F3 N6 3.500(6) no .
F4 O3 3.103(7) no .
F4 N6 2.920(6) no .
F4 C22 3.370(7) no .
F4 C23 3.341(7) no .
F4 C29 3.308(9) no .
F5 O3 2.869(7) no .
F5 O4 3.068(6) no .
F6 O2 2.711(6) no .
F6 O4 2.882(5) no .
F6 N6 3.245(5) no .
O1 C32 3.481(8) no .
O2 O4 3.002(7) no .
O2 C34 3.285(8) no .
O4 C33 3.219(7) no .
N2 C8 3.572(5) no .
N2 C12 3.109(5) no .
N2 C13 3.126(5) no .
N2 C14 3.087(5) no .
N2 C15 3.034(5) no .
N2 C19 3.532(5) no .
N2 C21 3.547(4) no .
N5 C6 3.598(4) no .
N5 C27 2.893(5) no .
N5 C28 3.531(8) no .
N5 C30 2.873(5) no .
C1 C7 2.966(5) no .
C1 C12 3.322(5) no .
C1 C13 3.402(5) no .
C1 C22 3.366(5) no .
C1 C26 3.247(5) no .
C1 C27 3.592(6) no .
C1 C30 3.390(5) no .
C3 C14 3.427(5) no .
C3 C15 3.214(5) no .
C3 C20 2.854(5) no .
C3 C21 3.578(5) no .
C4 C22 3.365(5) no .
C4 C26 3.313(5) no .
C4 C27 3.545(6) no .
C4 C30 3.469(5) no .
C6 C13 2.998(5) no .
C6 C14 2.991(5) no .
C7 C10 2.768(6) no .
C7 C14 3.114(5) no .
C7 C15 3.100(5) no .
C7 C19 3.486(5) no .
C8 C11 2.748(6) no .
C8 C20 3.478(5) no .
C9 C12 2.786(6) no .
C12 C15 3.067(5) no .
C12 C20 3.081(5) no .
C13 C20 3.104(5) no .
C15 C18 2.802(6) no .
C16 C19 2.751(6) no .
C17 C20 2.783(6) no .
C21 C24 2.718(6) no .
C21 C28 3.357(7) no .
C21 C31 3.489(7) no .
C22 C25 2.798(6) no .
C23 C26 2.792(6) no .
C23 C28 3.320(8) no .
C23 C29 2.955(9) no .
C25 C31 3.204(8) no .
C25 C32 3.039(9) no .
F1 C27 3.407(7) no 4_555
F1 C28 3.506(10) no 4_555
F2 C14 3.431(8) no 3_565
F2 C15 3.543(7) no 3_565
F2 C16 3.401(8) no 3_565
F3 N2 3.316(6) no 4_555
F3 C1 3.323(6) no 4_555
F3 C6 3.425(6) no 4_555
F4 F6 3.050(6) no 7_656
F5 F5 3.361(6) no 7_656
F5 F6 3.144(6) no 7_656
F5 C14 3.538(6) no 2_545
F5 C18 3.535(7) no 6_556
F6 F4 3.050(6) no 7_656
F6 F5 3.144(6) no 7_656
F6 F6 3.046(5) no 7_656
F6 C19 3.513(6) no 4_555
F6 C34 3.253(7) no 7_656
O1 C3 3.362(6) no 3_565
O1 C4 3.229(6) no 3_565
O3 C14 3.522(6) no 2_545
O4 N2 3.465(5) no 4_555
O4 C3 3.336(5) no 4_555
O4 C6 3.353(5) no 4_555
O4 C19 3.384(5) no 4_555
N2 F3 3.316(6) no 4_554
N2 O4 3.465(5) no 4_554
C1 F3 3.323(6) no 4_554
C3 O1 3.362(6) no 3_564
C3 O4 3.336(5) no 4_554
C4 O1 3.229(6) no 3_564
C6 F3 3.425(6) no 4_554
C6 O4 3.353(5) no 4_554
C11 C17 3.529(6) no 3_565
C14 F2 3.431(8) no 3_564
C14 F5 3.538(6) no 2_555
C14 O3 3.522(6) no 2_555
C15 F2 3.543(7) no 3_564
C15 C17 3.477(6) no 5_566
C15 C18 3.589(6) no 5_566
C16 F2 3.401(8) no 3_564
C16 C18 3.464(6) no 5_566
C17 C11 3.529(6) no 3_564
C17 C15 3.477(6) no 5_566
C18 F5 3.535(7) no 6_456
C18 C15 3.589(6) no 5_566
C18 C16 3.464(6) no 5_566
C19 F6 3.513(6) no 4_554
C19 O4 3.384(5) no 4_554
C27 F1 3.407(7) no 4_554
C28 F1 3.506(10) no 4_554
C34 F6 3.253(7) no 7_656
Au1 H27 3.5959 no .
Au1 H30 3.5389 no .
Au1 H32B 3.4720 no .
F1 H10 2.9072 no .
F2 H10 3.4276 no .
F4 H23 3.4626 no .
F4 H29A 3.4777 no .
F4 H29C 2.5126 no .
F5 H29C 3.2515 no .
O1 H11 3.5714 no .
O1 H32B 2.5222 no .
N2 H4 3.1105 no .
N2 H30 3.2316 no .
N5 H3 3.0992 no .
N5 H27 2.4644 no .
N5 H28B 3.1029 no .
N5 H30 2.3669 no .
N5 H31A 3.4734 no .
C1 H3 3.1556 no .
C1 H4 3.1608 no .
C1 H6 2.9916 no .
C1 H27 2.8786 no .
C1 H30 2.6581 no .
C3 H6 2.9215 no .
C3 H30 3.3614 no .
C4 H27 3.1292 no .
C4 H28B 2.9054 no .
C4 H30 2.8761 no .
C4 H31A 3.2986 no .
C6 H3 2.7910 no .
C6 H8 2.6284 no .
C6 H19 2.6399 no .
C7 H9 3.2570 no .
C7 H11 3.2595 no .
C7 H13 3.2911 no .
C8 H6 2.4951 no .
C8 H10 3.2366 no .
C9 H11 3.2297 no .
C10 H8 3.2326 no .
C11 H9 3.2357 no .
C11 H13 2.6648 no .
C12 H6 3.3290 no .
C12 H8 3.2672 no .
C12 H10 3.2678 no .
C12 H14 3.3190 no .
C13 H11 2.5988 no .
C13 H30 3.1561 no .
C14 H3 3.5514 no .
C14 H16 2.5979 no .
C14 H30 3.3947 no .
C15 H3 3.0078 no .
C15 H6 3.3252 no .
C15 H13 3.3085 no .
C15 H17 3.2830 no .
C15 H19 3.2687 no .
C16 H14 2.6584 no .
C16 H18 3.2494 no .
C17 H19 3.2426 no .
C18 H16 3.2446 no .
C19 H3 3.2422 no .
C19 H6 2.5093 no .
C19 H17 3.2461 no .
C20 H3 2.6595 no .
C20 H14 3.2831 no .
C20 H16 3.2653 no .
C20 H18 3.2678 no .
C21 H4 2.8081 no .
C21 H23 3.2279 no .
C21 H25 3.2323 no .
C21 H27 2.6053 no .
C21 H28B 3.1243 no .
C21 H30 2.5812 no .
C21 H31A 3.3124 no .
C22 H4 3.5188 no .
C22 H24 3.2560 no .
C22 H28A 2.7192 no .
C22 H28B 2.6419 no .
C22 H28C 3.3259 no .
C22 H29A 2.6699 no .
C22 H29B 3.3528 no .
C22 H29C 2.7821 no .
C23 H25 3.2451 no .
C23 H27 3.2787 no .
C23 H28A 3.1469 no .
C23 H29A 2.6332 no .
C23 H29C 3.1865 no .
C25 H23 3.2421 no .
C25 H30 3.3170 no .
C25 H31A 3.4395 no .
C25 H31B 2.9963 no .
C25 H32A 2.7967 no .
C25 H32B 3.2131 no .
C26 H4 3.5140 no .
C26 H24 3.2577 no .
C26 H31A 2.6475 no .
C26 H31B 2.7457 no .
C26 H31C 3.3434 no .
C26 H32A 2.7484 no .
C26 H32B 2.6943 no .
C26 H32C 3.3603 no .
C27 H23 2.6852 no .
C28 H4 3.4894 no .
C28 H23 3.3554 no .
C28 H29A 2.7107 no .
C28 H29B 2.5073 no .
C28 H29C 3.2543 no .
C29 H23 2.6689 no .
C29 H28A 2.6107 no .
C29 H28B 3.2688 no .
C29 H28C 2.5889 no .
C30 H13 3.5552 no .
C30 H25 2.6871 no .
C31 H25 3.1540 no .
C31 H32A 2.7021 no .
C31 H32B 3.3339 no .
C31 H32C 2.6714 no .
C32 H13 3.3257 no .
C32 H25 2.8296 no .
C32 H31A 3.3343 no .
C32 H31B 2.6860 no .
C32 H31C 2.6872 no .
C34 H29C 3.3088 no .
H3 H4 2.4672 no .
H3 H6 3.1124 no .
H3 H19 3.5694 no .
H4 H27 3.5254 no .
H4 H28B 2.6078 no .
H4 H30 3.3277 no .
H4 H31A 3.0464 no .
H6 H8 2.2559 no .
H6 H19 2.2714 no .
H8 H9 2.3283 no .
H9 H10 2.3139 no .
H10 H11 2.3172 no .
H11 H13 2.4969 no .
H13 H14 2.1856 no .
H13 H30 2.8533 no .
H13 H32B 3.1919 no .
H13 H32C 2.8531 no .
H14 H16 2.4916 no .
H14 H30 3.2604 no .
H16 H17 2.3168 no .
H17 H18 2.3382 no .
H18 H19 2.3234 no .
H23 H24 2.3162 no .
H23 H27 3.5648 no .
H23 H28A 2.9901 no .
H23 H29A 2.0639 no .
H23 H29B 3.5299 no .
H23 H29C 2.9898 no .
H24 H25 2.3066 no .
H25 H31A 3.5857 no .
H25 H31B 2.7074 no .
H25 H32A 2.2997 no .
H25 H32B 3.1419 no .
H27 H28A 2.8192 no .
H27 H28B 2.3199 no .
H27 H28C 2.2864 no .
H27 H29A 2.8275 no .
H27 H29B 2.3733 no .
H27 H29C 2.2660 no .
H28A H29A 2.5408 no .
H28A H29B 2.7524 no .
H28A H29C 3.5403 no .
H28B H29A 3.5884 no .
H28B H29B 3.4251 no .
H28C H29A 3.0246 no .
H28C H29B 2.2986 no .
H28C H29C 3.4234 no .
H30 H31A 2.3480 no .
H30 H31B 2.8403 no .
H30 H31C 2.3089 no .
H30 H32A 2.8409 no .
H30 H32B 2.3353 no .
H30 H32C 2.3215 no .
H31A H32A 3.5876 no .
H31A H32C 3.5657 no .
H31B H32A 2.5268 no .
H31B H32B 3.5832 no .
H31B H32C 2.9531 no .
H31C H32A 3.0012 no .
H31C H32B 3.5689 no .
H31C H32C 2.4950 no .
S2 H32C 3.5286 no 2_545
F1 H27 2.7129 no 4_555
F1 H28C 2.8853 no 4_555
F1 H29B 3.1940 no 4_555
F2 H3 3.5809 no 3_565
F2 H14 2.7715 no 3_565
F2 H16 3.0753 no 3_565
F2 H29B 3.4622 no 4_555
F3 H6 2.7616 no 4_555
F3 H8 3.3554 no 4_555
F3 H27 2.9877 no 4_555
F3 H31C 3.5046 no 3_565
F5 H13 3.4797 no 2_545
F5 H14 3.2160 no 2_545
F5 H18 3.3816 no 4_555
F5 H18 2.7892 no 6_556
F5 H19 3.0673 no 4_555
F5 H19 3.4596 no 6_556
F6 H19 2.5875 no 4_555
F6 H23 3.5183 no 7_656
O1 H3 2.9543 no 3_565
O1 H4 2.6676 no 3_565
O2 H6 3.3044 no 4_555
O2 H8 3.4084 no 4_555
O2 H23 2.8217 no 7_656
O2 H24 3.4260 no 7_656
O2 H31A 2.9547 no 3_565
O3 H13 3.1742 no 2_545
O3 H14 2.7304 no 2_545
O3 H31C 2.8432 no 2_545
O3 H32C 2.9987 no 2_545
O4 H3 3.1190 no 4_555
O4 H6 2.6531 no 4_555
O4 H19 2.8174 no 4_555
O4 H32C 3.2504 no 2_545
C3 H32C 3.5819 no 3_564
C4 H32A 3.5748 no 3_564
C4 H32B 3.3871 no 3_564
C7 H17 3.0756 no 5_566
C8 H17 3.2867 no 5_566
C8 H29A 3.3544 no 6_456
C8 H31B 3.4372 no 2_545
C8 H31C 3.4179 no 2_545
C9 H17 3.3751 no 5_566
C9 H28C 3.4089 no 4_555
C9 H31B 3.2879 no 2_545
C9 H31C 3.5877 no 2_545
C10 H17 3.3479 no 3_565
C10 H17 3.2784 no 5_566
C10 H28C 3.5073 no 4_555
C10 H29B 3.5900 no 4_555
C11 H17 3.4919 no 3_565
C11 H17 3.0902 no 5_566
C12 H17 2.9480 no 5_566
C13 H17 3.5942 no 5_566
C13 H18 3.4610 no 5_566
C14 H18 3.4681 no 5_566
C15 H17 3.4925 no 5_566
C16 H10 3.4085 no 3_564
C16 H11 3.3278 no 3_564
C16 H29B 3.3014 no 2_555
C17 H10 3.1633 no 3_564
C17 H11 2.9062 no 3_564
C18 H11 3.0376 no 3_564
C18 H16 3.5339 no 5_566
C18 H18 3.4008 no 7_555
C19 H11 3.5381 no 3_564
C19 H16 3.5168 no 5_566
C20 H17 3.4619 no 5_566
C23 H31A 3.4004 no 5_666
C24 H25 3.4839 no 7_656
C24 H28B 3.4724 no 5_666
C25 H24 3.4014 no 7_656
C25 H25 3.2110 no 7_656
C25 H28A 3.1544 no 5_666
C25 H28B 3.4020 no 5_666
C28 H25 3.2952 no 5_666
C28 H31B 3.3895 no 5_666
C28 H32A 3.0610 no 3_564
C29 H8 3.5660 no 6_556
C29 H16 2.9929 no 2_545
C31 H8 3.1981 no 2_555
C31 H9 3.3522 no 2_555
C31 H23 3.4955 no 5_666
C31 H28A 3.2755 no 5_666
C32 H4 3.2230 no 3_565
C32 H28B 3.1903 no 3_565
C33 H27 3.3566 no 4_555
C34 H19 3.2228 no 4_555
H3 F2 3.5809 no 3_564
H3 O1 2.9543 no 3_564
H3 O4 3.1190 no 4_554
H3 H11 3.2318 no 3_564
H3 H13 3.5783 no 3_564
H3 H32B 3.2918 no 3_564
H3 H32C 3.2705 no 3_564
H4 O1 2.6676 no 3_564
H4 C32 3.2230 no 3_564
H4 H24 2.9378 no 5_666
H4 H32A 3.0237 no 3_564
H4 H32B 2.7751 no 3_564
H4 H32C 3.3587 no 3_564
H6 F3 2.7616 no 4_554
H6 O2 3.3044 no 4_554
H6 O4 2.6531 no 4_554
H8 F3 3.3554 no 4_554
H8 O2 3.4084 no 4_554
H8 C29 3.5660 no 6_456
H8 C31 3.1981 no 2_545
H8 H29A 2.7750 no 6_456
H8 H29B 3.5008 no 6_456
H8 H31A 3.2808 no 2_545
H8 H31B 2.9054 no 2_545
H8 H31C 2.8849 no 2_545
H9 C31 3.3522 no 2_545
H9 H28A 3.1206 no 6_456
H9 H28C 2.7546 no 4_555
H9 H28C 3.4929 no 6_456
H9 H29A 3.5992 no 6_456
H9 H29B 3.5643 no 6_456
H9 H31B 2.6106 no 2_545
H9 H31C 3.2322 no 2_545
H10 C16 3.4085 no 3_565
H10 C17 3.1633 no 3_565
H10 H16 3.2222 no 3_565
H10 H17 2.7964 no 3_565
H10 H28C 2.9548 no 4_555
H10 H29B 2.6616 no 4_555
H11 C16 3.3278 no 3_565
H11 C17 2.9062 no 3_565
H11 C18 3.0376 no 3_565
H11 C19 3.5381 no 3_565
H11 H3 3.2318 no 3_565
H11 H17 3.1018 no 3_565
H11 H17 3.5895 no 5_566
H11 H18 3.3193 no 3_565
H13 F5 3.4797 no 2_555
H13 O3 3.1742 no 2_555
H13 H3 3.5783 no 3_565
H14 F2 2.7715 no 3_564
H14 F5 3.2160 no 2_555
H14 O3 2.7304 no 2_555
H16 F2 3.0753 no 3_564
H16 C18 3.5339 no 5_566
H16 C19 3.5168 no 5_566
H16 C29 2.9929 no 2_555
H16 H10 3.2222 no 3_564
H16 H29A 3.4098 no 2_555
H16 H29B 2.4772 no 2_555
H16 H29C 2.7041 no 2_555
H17 C7 3.0756 no 5_566
H17 C8 3.2867 no 5_566
H17 C9 3.3751 no 5_566
H17 C10 3.3479 no 3_564
H17 C10 3.2784 no 5_566
H17 C11 3.4919 no 3_564
H17 C11 3.0902 no 5_566
H17 C12 2.9480 no 5_566
H17 C13 3.5942 no 5_566
H17 C15 3.4925 no 5_566
H17 C20 3.4619 no 5_566
H17 H10 2.7964 no 3_564
H17 H11 3.1018 no 3_564
H17 H11 3.5895 no 5_566
H17 H29B 3.3668 no 2_555
H18 F5 3.3816 no 4_554
H18 F5 2.7892 no 6_456
H18 C13 3.4610 no 5_566
H18 C14 3.4681 no 5_566
H18 C18 3.4008 no 7_555
H18 H11 3.3193 no 3_564
H18 H18 2.6262 no 7_555
H19 F5 3.0673 no 4_554
H19 F5 3.4596 no 6_456
H19 F6 2.5875 no 4_554
H19 O4 2.8174 no 4_554
H19 C34 3.2228 no 4_554
H23 F6 3.5183 no 7_656
H23 O2 2.8217 no 7_656
H23 C31 3.4955 no 5_666
H23 H31A 2.7839 no 5_666
H23 H31B 3.3237 no 5_666
H24 O2 3.4260 no 7_656
H24 C25 3.4014 no 7_656
H24 H4 2.9378 no 5_666
H24 H25 3.0477 no 7_656
H24 H28B 3.1429 no 5_666
H24 H32A 3.2618 no 7_656
H24 H32B 3.3857 no 7_656
H25 C24 3.4839 no 7_656
H25 C25 3.2110 no 7_656
H25 C28 3.2952 no 5_666
H25 H24 3.0477 no 7_656
H25 H25 2.4877 no 7_656
H25 H28A 2.6978 no 5_666
H25 H28B 3.5496 no 3_565
H25 H28B 3.0208 no 5_666
H25 H32A 3.5642 no 7_656
H27 F1 2.7129 no 4_554
H27 F3 2.9877 no 4_554
H27 C33 3.3566 no 4_554
H28A C25 3.1544 no 5_666
H28A C31 3.2755 no 5_666
H28A H9 3.1206 no 6_556
H28A H25 2.6978 no 5_666
H28A H31A 3.3977 no 5_666
H28A H31B 2.4109 no 5_666
H28A H32A 3.5110 no 3_564
H28B C24 3.4724 no 5_666
H28B C25 3.4020 no 5_666
H28B C32 3.1903 no 3_564
H28B H24 3.1429 no 5_666
H28B H25 3.5496 no 3_564
H28B H25 3.0208 no 5_666
H28B H32A 2.3460 no 3_564
H28B H32B 3.4692 no 3_564
H28B H32C 3.3855 no 3_564
H28C F1 2.8853 no 4_554
H28C C9 3.4089 no 4_554
H28C C10 3.5073 no 4_554
H28C H9 2.7546 no 4_554
H28C H9 3.4929 no 6_556
H28C H10 2.9548 no 4_554
H28C H32A 2.9755 no 3_564
H29A C8 3.3544 no 6_556
H29A H8 2.7750 no 6_556
H29A H9 3.5992 no 6_556
H29A H16 3.4098 no 2_545
H29A H31B 3.4293 no 5_666
H29B F1 3.1940 no 4_554
H29B F2 3.4622 no 4_554
H29B C10 3.5900 no 4_554
H29B C16 3.3014 no 2_545
H29B H8 3.5008 no 6_556
H29B H9 3.5643 no 6_556
H29B H10 2.6616 no 4_554
H29B H16 2.4772 no 2_545
H29B H17 3.3668 no 2_545
H29C H16 2.7041 no 2_545
H31A O2 2.9547 no 3_564
H31A C23 3.4004 no 5_666
H31A H8 3.2808 no 2_555
H31A H23 2.7839 no 5_666
H31A H28A 3.3977 no 5_666
H31B C8 3.4372 no 2_555
H31B C9 3.2879 no 2_555
H31B C28 3.3895 no 5_666
H31B H8 2.9054 no 2_555
H31B H9 2.6106 no 2_555
H31B H23 3.3237 no 5_666
H31B H28A 2.4109 no 5_666
H31B H29A 3.4293 no 5_666
H31C F3 3.5046 no 3_564
H31C O3 2.8432 no 2_555
H31C C8 3.4179 no 2_555
H31C C9 3.5877 no 2_555
H31C H8 2.8849 no 2_555
H31C H9 3.2322 no 2_555
H32A C4 3.5748 no 3_565
H32A C28 3.0610 no 3_565
H32A H4 3.0237 no 3_565
H32A H24 3.2618 no 7_656
H32A H25 3.5642 no 7_656
H32A H28A 3.5110 no 3_565
H32A H28B 2.3460 no 3_565
H32A H28C 2.9755 no 3_565
H32B C4 3.3871 no 3_565
H32B H3 3.2918 no 3_565
H32B H4 2.7751 no 3_565
H32B H24 3.3857 no 7_656
H32B H28B 3.4692 no 3_565
H32C S2 3.5286 no 2_555
H32C O3 2.9987 no 2_555
H32C O4 3.2504 no 2_555
H32C C3 3.5819 no 3_565
H32C H3 3.2705 no 3_565
H32C H4 3.3587 no 3_565
H32C H28B 3.3855 no 3_565

loop_
_geom_torsion_atom_site_label_1
_geom_torsion_atom_site_label_2
_geom_torsion_atom_site_label_3
_geom_torsion_atom_site_label_4
_geom_torsion
_geom_torsion_publ_flag
O1 S1 N6 Au1 7.9(4) no
O1 S1 N6 S2 172.2(4) no
O1 S1 C33 F1 102.0(5) no
O1 S1 C33 F2 -20.6(4) no
O1 S1 C33 F3 -145.6(4) no
O2 S1 N6 Au1 -130.7(3) no
O2 S1 N6 S2 33.6(4) no
O2 S1 C33 F1 -127.7(4) no
O2 S1 C33 F2 109.7(4) no
O2 S1 C33 F3 -15.3(5) no
N6 S1 C33 F1 -9.0(5) no
N6 S1 C33 F2 -131.7(3) no
N6 S1 C33 F3 103.3(4) no
C33 S1 N6 Au1 117.8(3) no
C33 S1 N6 S2 -77.8(3) no
O3 S2 N6 Au1 -28.4(3) no
O3 S2 N6 S1 166.8(3) no
O3 S2 C34 F4 69.4(4) no
O3 S2 C34 F5 -54.4(4) no
O3 S2 C34 F6 -168.5(4) no
O4 S2 N6 Au1 -164.68(19) no
O4 S2 N6 S1 30.5(3) no
O4 S2 C34 F4 -161.1(3) no
O4 S2 C34 F5 75.1(3) no
O4 S2 C34 F6 -39.0(5) no
N6 S2 C34 F4 -43.2(4) no
N6 S2 C34 F5 -167.0(3) no
N6 S2 C34 F6 78.9(4) no
C34 S2 N6 Au1 82.5(2) no
C34 S2 N6 S1 -82.3(3) no
C1 N2 C3 C4 -0.1(4) no
C3 N2 C1 Au1 179.0(3) no
C3 N2 C1 N5 -0.3(4) no
C1 N2 C6 C7 26.5(4) no
C1 N2 C6 C20 150.2(3) no
C6 N2 C1 Au1 -2.6(5) no
C6 N2 C1 N5 178.2(3) no
C3 N2 C6 C7 -155.3(3) no
C3 N2 C6 C20 -31.5(4) no
C6 N2 C3 C4 -178.6(3) no
C1 N5 C4 C3 -0.6(4) no
C4 N5 C1 Au1 -178.8(2) no
C4 N5 C1 N2 0.5(4) no
C1 N5 C21 C22 96.1(4) no
C1 N5 C21 C26 -83.7(4) no
C21 N5 C1 Au1 -5.6(5) no
C21 N5 C1 N2 173.7(3) no
C4 N5 C21 C22 -91.7(4) no
C4 N5 C21 C26 88.6(4) no
C21 N5 C4 C3 -173.7(3) no
N2 C3 C4 N5 0.4(4) no
N2 C6 C7 C8 -122.6(3) no
N2 C6 C7 C12 60.5(4) no
N2 C6 C20 C15 -59.5(4) no
N2 C6 C20 C19 121.2(3) no
C7 C6 C20 C15 66.2(4) no
C7 C6 C20 C19 -113.2(3) no
C20 C6 C7 C8 113.6(3) no
C20 C6 C7 C12 -63.3(4) no
C6 C7 C8 C9 -176.7(3) no
C6 C7 C12 C11 179.4(3) no
C6 C7 C12 C13 1.5(5) no
C8 C7 C12 C11 2.6(5) no
C8 C7 C12 C13 -175.4(3) no
C12 C7 C8 C9 0.3(5) no
C7 C8 C9 C10 -1.5(6) no
C8 C9 C10 C11 -0.2(7) no
C9 C10 C11 C12 3.1(7) no
C10 C11 C12 C7 -4.3(6) no
C10 C11 C12 C13 173.8(4) no
C7 C12 C13 C14 35.9(6) no
C11 C12 C13 C14 -142.1(4) no
C12 C13 C14 C15 1.0(7) no
C13 C14 C15 C16 141.7(4) no
C13 C14 C15 C20 -35.0(6) no
C14 C15 C16 C17 -173.4(3) no
C14 C15 C20 C6 -5.7(5) no
C14 C15 C20 C19 173.7(3) no
C16 C15 C20 C6 177.7(3) no
C16 C15 C20 C19 -3.0(5) no
C20 C15 C16 C17 3.5(5) no
C15 C16 C17 C18 -1.6(6) no
C16 C17 C18 C19 -0.9(6) no
C17 C18 C19 C20 1.3(6) no
C18 C19 C20 C6 -180.0(3) no
C18 C19 C20 C15 0.7(5) no
N5 C21 C22 C23 -179.5(3) no
N5 C21 C22 C27 0.5(5) no
N5 C21 C26 C25 179.1(3) no
N5 C21 C26 C30 -1.0(5) no
C22 C21 C26 C25 -0.7(6) no
C22 C21 C26 C30 179.3(3) no
C26 C21 C22 C23 0.3(6) no
C26 C21 C22 C27 -179.8(3) no
C21 C22 C23 C24 -0.1(6) no
C21 C22 C27 C28 91.4(4) no
C21 C22 C27 C29 -144.7(4) no
C23 C22 C27 C28 -88.6(5) no
C23 C22 C27 C29 35.2(6) no
C27 C22 C23 C24 180.0(4) no
C22 C23 C24 C25 0.3(8) no
C23 C24 C25 C26 -0.8(8) no
C24 C25 C26 C21 1.0(6) no
C24 C25 C26 C30 -179.0(4) no
C21 C26 C30 C31 -105.6(4) no
C21 C26 C30 C32 128.6(4) no
C25 C26 C30 C31 74.4(5) no
C25 C26 C30 C32 -51.4(5) no
